data_7201035
loop_
_publ_author_name
'Lennartson, Anders'
'H\%akansson, Mikael'

_publ_section_title
;
 Total spontaneous resolution of nine-coordinate complexes
;
_journal_issue 9
_journal_name_full CrystEngComm
_journal_page_first 1979
_journal_paper_doi 10.1039/b903554k
_journal_volume 11
_journal_year 2009
_chemical_formula_moiety 'C12 H24 B2 Dy F8 Na5 O21'
_chemical_formula_sum 'C12 H24 B2 Dy F8 Na5 O21'
_chemical_formula_weight 955.38
_chemical_name_common
;
Pentasodium tris(2,2?-oxydiacetato)-dysprosium(iii)
bis(tetrafluoroborate) hexahydrate
;
_chemical_name_systematic
;Pentasodium tris(2,2?-oxydiacetato)-dysprosium(III)
bis(tetrafluoroborate) hexahydrate
;
_space_group_IT_number 155
_symmetry_cell_setting trigonal
_symmetry_Int_Tables_number 155
_symmetry_space_group_name_Hall 'R 3 2"'
_symmetry_space_group_name_H-M 'R 3 2 :H'
_atom_sites_solution_hydrogens geom
_atom_sites_solution_primary direct
_atom_sites_solution_secondary difmap
_audit_creation_method SHELXL-97
_cell_angle_alpha 90.00
_cell_angle_beta 90.00
_cell_angle_gamma 120.00
_cell_formula_units_Z 3
_cell_length_a 9.638(2)
_cell_length_b 9.638(2)
_cell_length_c 27.840(7)
_cell_measurement_reflns_used 5017
_cell_measurement_temperature 289(2)
_cell_measurement_theta_max 26.00
_cell_measurement_theta_min 4.39
_cell_volume 2239.6(9)
_computing_cell_refinement 'CrystalClear(Rigaku, 2000)'
_computing_data_collection 'CrystalClear(Rigaku, 2000)'
_computing_data_reduction 'CrystalClear(Rigaku, 2000)'
_computing_molecular_graphics 'ORTEP-3 (Farrugia, 1997) and PLUTON (Spek, 1990)'
_computing_publication_material 'SHELXL-97 (Sheldrick, 1997)'
_computing_structure_refinement 'SIR92 (Altomare et al., 1993)'
_computing_structure_solution 'CrystalClear(Rigaku, 2000)'
_diffrn_ambient_temperature 293(2)
_diffrn_detector_area_resol_mean 105
_diffrn_measured_fraction_theta_full 0.957
_diffrn_measured_fraction_theta_max 0.961
_diffrn_measurement_device_type 'Rigaku R-AXIS IIC image-plate system'
_diffrn_measurement_method \f
_diffrn_radiation_monochromator graphite
_diffrn_radiation_probe x-ray
_diffrn_radiation_type MoK\a
_diffrn_radiation_wavelength 0.71073
_diffrn_reflns_av_R_equivalents 0.0695
_diffrn_reflns_av_sigmaI/netI 0.0524
_diffrn_reflns_limit_h_max 11
_diffrn_reflns_limit_h_min -11
_diffrn_reflns_limit_k_max 11
_diffrn_reflns_limit_k_min -11
_diffrn_reflns_limit_l_max 34
_diffrn_reflns_limit_l_min -34
_diffrn_reflns_number 5017
_diffrn_reflns_theta_full 25.00
_diffrn_reflns_theta_max 26.00
_diffrn_reflns_theta_min 4.39
_diffrn_source 'rotating anode'
_diffrn_source_type RU-H3R
_diffrn_standards_decay_% 0
_diffrn_standards_interval_count 0
_diffrn_standards_interval_time 0
_diffrn_standards_number 0
_exptl_absorpt_coefficient_mu 2.711
_exptl_absorpt_correction_T_max 0.7612
_exptl_absorpt_correction_T_min 0.3377
_exptl_absorpt_correction_type multi-scan
_exptl_absorpt_process_details '(CrystalClear; Rigaku, 2000)'
_exptl_crystal_colour green
_exptl_crystal_density_diffrn 2.125
_exptl_crystal_density_meas ?
_exptl_crystal_density_method .
_exptl_crystal_description prism
_exptl_crystal_F_000 1401
_exptl_crystal_size_max 0.4
_exptl_crystal_size_mid 0.25
_exptl_crystal_size_min 0.1
_refine_diff_density_max 0.888
_refine_diff_density_min -0.835
_refine_diff_density_rms 0.110
_refine_ls_abs_structure_details 'Flack (1983), 392 Friedel pairs'
_refine_ls_abs_structure_Flack -0.029(16)
_refine_ls_extinction_method none
_refine_ls_goodness_of_fit_ref 1.101
_refine_ls_hydrogen_treatment constr
_refine_ls_matrix_type full
_refine_ls_number_parameters 76
_refine_ls_number_reflns 960
_refine_ls_number_restraints 0
_refine_ls_restrained_S_all 1.101
_refine_ls_R_factor_all 0.0257
_refine_ls_R_factor_gt 0.0256
_refine_ls_shift/su_max 0.000
_refine_ls_shift/su_mean 0.000
_refine_ls_structure_factor_coef Fsqd
_refine_ls_weighting_details 'calc w=1/[\s^2^(Fo^2^)+(0.0166P)^2^+0.0000P] where P=(Fo^2^+2Fc^2^)/3'
_refine_ls_weighting_scheme calc
_refine_ls_wR_factor_gt 0.0554
_refine_ls_wR_factor_ref 0.0555
_reflns_number_gt 959
_reflns_number_total 960
_reflns_threshold_expression >2sigma(I)
_cod_data_source_file b903554k.txt
_cod_data_source_block 1a
_cod_original_sg_symbol_H-M 'R 3 2'
_cod_database_code 7201035

loop_
_symmetry_equiv_pos_as_xyz
'x, y, z'
'-y, x-y, z'
'-x+y, -x, z'
'x-y, -y, -z'
'-x, -x+y, -z'
'y, x, -z'
'x+2/3, y+1/3, z+1/3'
'-y+2/3, x-y+1/3, z+1/3'
'-x+y+2/3, -x+1/3, z+1/3'
'x-y+2/3, -y+1/3, -z+1/3'
'-x+2/3, -x+y+1/3, -z+1/3'
'y+2/3, x+1/3, -z+1/3'
'x+1/3, y+2/3, z+2/3'
'-y+1/3, x-y+2/3, z+2/3'
'-x+y+1/3, -x+2/3, z+2/3'
'x-y+1/3, -y+2/3, -z+2/3'
'-x+1/3, -x+y+2/3, -z+2/3'
'y+1/3, x+2/3, -z+2/3'

loop_
_atom_site_label
_atom_site_type_symbol
_atom_site_fract_x
_atom_site_fract_y
_atom_site_fract_z
_atom_site_U_iso_or_equiv
_atom_site_adp_type
_atom_site_occupancy
_atom_site_symmetry_multiplicity
_atom_site_calc_flag
_atom_site_refinement_flags
_atom_site_disorder_assembly
_atom_site_disorder_group
C1 C 0.3403(4) 0.1880(9) 0.76794(13) 0.0207(14) Uani 1 1 d . . .
C2 C 0.2858(5) 0.0480(5) 0.80145(15) 0.0272(9) Uani 1 1 d . . .
H2B H 0.1928 0.0324 0.8194 0.033 Uiso 1 1 calc R . .
H2A H 0.2560 -0.0487 0.7832 0.033 Uiso 1 1 calc R . .
O1 O 0.4124(4) 0.0791(4) 0.8333 0.0243(9) Uani 1 2 d S . .
O2 O 0.4780(3) 0.3066(3) 0.77509(10) 0.0237(6) Uani 1 1 d . . .
O3 O 0.2524(4) 0.1741(4) 0.73364(11) 0.0363(8) Uani 1 1 d . . .
O4 O 0.5928(4) 0.4805(4) 0.69107(12) 0.0388(10) Uani 1 1 d . . .
F1 F 0.3333 0.6667 0.78578(16) 0.0720(15) Uani 1 3 d S . .
F2 F 0.2475(8) 0.5131(3) 0.71985(12) 0.0614(8) Uani 1 1 d . . .
Na1 Na 0.3333 0.3815(3) 0.6667 0.0443(7) Uani 1 2 d S . .
Na2 Na 0.0000 0.0000 0.69996(8) 0.0278(5) Uani 1 3 d S . .
Dy1 Dy 0.6667 0.3333 0.8333 0.01566(14) Uani 1 6 d S . .
B1 B 0.3333 0.6667 0.7369(2) 0.0344(15) Uani 1 3 d S . .

loop_
_atom_site_aniso_label
_atom_site_aniso_U_11
_atom_site_aniso_U_22
_atom_site_aniso_U_33
_atom_site_aniso_U_23
_atom_site_aniso_U_13
_atom_site_aniso_U_12
C1 0.0195(16) 0.022(4) 0.0213(17) -0.0004(18) -0.0036(12) 0.0106(19)
C2 0.020(2) 0.030(2) 0.024(2) 0.0031(18) -0.0064(17) 0.0074(19)
O1 0.0194(15) 0.0194(15) 0.025(2) 0.0058(9) -0.0058(9) 0.0033(17)
O2 0.0217(15) 0.0256(15) 0.0209(14) 0.0014(12) -0.0049(12) 0.0097(12)
O3 0.0327(17) 0.0378(18) 0.0322(17) 0.0020(13) -0.0149(14) 0.0131(14)
O4 0.041(2) 0.040(2) 0.0292(16) 0.0021(13) -0.0069(13) 0.015(2)
F1 0.092(2) 0.092(2) 0.031(2) 0.000 0.000 0.0462(12)
F2 0.056(3) 0.0439(14) 0.0677(17) -0.0116(13) -0.006(3) 0.012(3)
Na1 0.0334(15) 0.0463(13) 0.0489(17) 0.0002(6) 0.0003(13) 0.0167(8)
Na2 0.0292(7) 0.0292(7) 0.0250(11) 0.000 0.000 0.0146(4)
Dy1 0.01749(16) 0.01749(16) 0.01199(19) 0.000 0.000 0.00875(8)
B1 0.039(2) 0.039(2) 0.025(3) 0.000 0.000 0.0195(12)

loop_
_atom_type_symbol
_atom_type_description
_atom_type_scat_dispersion_real
_atom_type_scat_dispersion_imag
_atom_type_scat_source
H H 0.0000 0.0000 'International Tables Vol C Tables 4.2.6.8 and 6.1.1.4'
C C 0.0033 0.0016 'International Tables Vol C Tables 4.2.6.8 and 6.1.1.4'
O O 0.0106 0.0060 'International Tables Vol C Tables 4.2.6.8 and 6.1.1.4'
F F 0.0171 0.0103 'International Tables Vol C Tables 4.2.6.8 and 6.1.1.4'
Na Na 0.0362 0.0249 'International Tables Vol C Tables 4.2.6.8 and 6.1.1.4'
Dy Dy -0.1892 4.4098 'International Tables Vol C Tables 4.2.6.8 and 6.1.1.4'
B B 0.0013 0.0007 'International Tables Vol C Tables 4.2.6.8 and 6.1.1.4'

loop_
_geom_angle_atom_site_label_1
_geom_angle_atom_site_label_2
_geom_angle_atom_site_label_3
_geom_angle
_geom_angle_site_symmetry_1
_geom_angle_site_symmetry_3
_geom_angle_publ_flag
O3 C1 O2 124.9(6) . . ?
O3 C1 C2 117.9(4) . . ?
O2 C1 C2 116.9(4) . . ?
O1 C2 C1 108.8(3) . . ?
O1 C2 H2B 109.9 . . ?
C1 C2 H2B 109.9 . . ?
O1 C2 H2A 109.9 . . ?
C1 C2 H2A 109.9 . . ?
H2B C2 H2A 108.3 . . ?
C2 O1 Dy1 122.5(2) . . ?
C1 O2 Dy1 127.9(3) . . ?
C1 O3 Na2 142.4(4) . . ?
C1 O3 Na1 123.6(4) . . ?
Na2 O3 Na1 93.98(11) . . ?
Na1 O4 Na2 97.82(12) . 10_556 ?
B1 F2 Na1 128.0(4) . . ?
O4 Na1 O4 165.1(2) 11_556 . ?
O4 Na1 F2 101.18(19) 11_556 11_556 ?
O4 Na1 F2 89.48(18) . 11_556 ?
O4 Na1 F2 101.18(19) . . ?
F2 Na1 F2 88.72(19) 11_556 . ?
O4 Na1 O3 83.40(12) . 11_556 ?
F2 Na1 O3 172.10(17) . 11_556 ?
O4 Na1 O3 83.40(12) 11_556 . ?
O4 Na1 O3 87.25(12) . . ?
F2 Na1 O3 84.86(11) . . ?
O3 Na1 O3 101.89(19) 11_556 . ?
O3 Na2 O3 105.16(11) . 3 ?
O3 Na2 O4 85.80(11) . 12_446 ?
O3 Na2 O4 83.96(11) 3 12_446 ?
O3 Na2 O4 162.92(14) . 10_456 ?
O4 Na2 O4 82.33(13) 12_446 10_456 ?
O3 Na2 O4 162.92(14) 3 11_556 ?
O3 Na2 O4 85.80(11) 2 11_556 ?
O3 Na2 Na1 145.33(9) 3 . ?
O3 Na2 Na1 101.01(9) 2 . ?
O4 Na2 Na1 77.21(9) 12_446 . ?
O4 Na2 Na1 119.55(10) 10_456 . ?
O3 Na2 Na1 145.33(9) . 2 ?
O3 Na2 Na1 145.33(9) 2 3 ?
O4 Na2 Na1 77.21(9) 10_456 3 ?
O4 Na2 Na1 119.55(10) 11_556 3 ?
O2 Dy1 O2 88.18(14) 16_556 . ?
O2 Dy1 O2 147.83(14) 17_656 . ?
O2 Dy1 O2 127.64(14) 18_546 . ?
O2 Dy1 O2 77.72(11) 2_655 . ?
O2 Dy1 O1 63.82(7) . . ?
O2 Dy1 O1 135.91(7) 3_665 . ?
O1 Dy1 O1 120.000(1) 2_655 . ?
F1 B1 F2 110.3(3) . . ?
F2 B1 F2 108.6(3) 3_565 . ?
F1 B1 F2 110.3(3) . 2_665 ?

loop_
_geom_bond_atom_site_label_1
_geom_bond_atom_site_label_2
_geom_bond_distance
_geom_bond_site_symmetry_2
_geom_bond_publ_flag
C1 O3 1.238(5) . ?
C1 O2 1.261(5) . ?
C1 C2 1.503(8) . ?
C2 O1 1.415(4) . ?
C2 H2B 0.9700 . ?
C2 H2A 0.9700 . ?
O1 Dy1 2.450(4) . ?
O2 Dy1 2.352(3) . ?
O3 Na2 2.352(3) . ?
O3 Na1 2.554(4) . ?
O4 Na1 2.289(3) . ?
F1 B1 1.359(8) . ?
F2 B1 1.370(4) . ?
F2 Na1 2.353(6) . ?
Na2 O4 2.472(4) 12_446 ?
